data_4304816
loop_
_publ_author_name
'Jun-ichi Ito'
'Yasuhiro Ohki'
'Masatoshi Iwata'
'Kazuyuki Tatsumi'

_publ_section_title
;
Trithio-Chloro Molybdate [MoClS3]-: A Versatile Precursor for Molybdenum
Trisulfido Complexes
;
_journal_name_full 'Inorganic Chemistry'
_journal_page_first 3763
_journal_page_last 3771
_journal_paper_doi 10.1021/ic702397j
_journal_volume 47
_journal_year 2008
_chemical_formula_moiety 'C33 H31 Mo P S4 '
_chemical_formula_sum 'C33 H31 Mo P S4'
_chemical_formula_weight 682.76
_space_group_IT_number 2
_symmetry_cell_setting triclinic
_symmetry_Int_Tables_number 2
_symmetry_space_group_name_Hall '-P 1'
_symmetry_space_group_name_H-M 'P -1'
_cell_angle_alpha 106.7790(7)
_cell_angle_beta 102.5380(17)
_cell_angle_gamma 109.067(2)
_cell_formula_units_Z 2
_cell_length_a 11.187(2)
_cell_length_b 12.523(3)
_cell_length_c 12.906(3)
_cell_measurement_reflns_used 4123
_cell_measurement_temperature 173.1
_cell_measurement_theta_max 27.5
_cell_measurement_theta_min 3.0
_cell_volume 1536.2(6)
_computing_cell_refinement CrystalClear
_computing_data_collection CrystalClear
_computing_data_reduction CrystalStructure
_computing_publication_material 'CrystalStructure 3.8'
_computing_structure_refinement CRYSTALS
_computing_structure_solution SIR97
_diffrn_detector_area_resol_mean 7.31
_diffrn_measured_fraction_theta_full 0.961
_diffrn_measured_fraction_theta_max 0.961
_diffrn_measurement_device_type 'Rigaku Saturn'
_diffrn_measurement_method \w
_diffrn_radiation_type 'Mo K\a'
_diffrn_radiation_wavelength 0.71070
_diffrn_reflns_av_R_equivalents 0.023
_diffrn_reflns_limit_h_max 11
_diffrn_reflns_limit_h_min -14
_diffrn_reflns_limit_k_max 15
_diffrn_reflns_limit_k_min -16
_diffrn_reflns_limit_l_max 16
_diffrn_reflns_limit_l_min -14
_diffrn_reflns_number 12584
_diffrn_reflns_theta_full 27.48
_diffrn_reflns_theta_max 27.48
_exptl_absorpt_coefficient_mu 0.772
_exptl_absorpt_correction_T_max 0.970
_exptl_absorpt_correction_T_min 0.898
_exptl_absorpt_correction_type multi-scan
_exptl_absorpt_process_details 'Jacobson, R. (1998) Private communication'
_exptl_crystal_colour orange
_exptl_crystal_density_diffrn 1.476
_exptl_crystal_density_method 'not measured'
_exptl_crystal_description platelet
_exptl_crystal_F_000 700.00
_exptl_crystal_size_max 0.08
_exptl_crystal_size_mid 0.08
_exptl_crystal_size_min 0.04
_refine_diff_density_max 0.80
_refine_diff_density_min -0.69
_refine_ls_extinction_method none
_refine_ls_goodness_of_fit_ref 1.053
_refine_ls_hydrogen_treatment refall
_refine_ls_number_parameters 383
_refine_ls_number_reflns 6787
_refine_ls_R_factor_gt 0.0286
_refine_ls_shift/su_max 0.0000
_refine_ls_structure_factor_coef Fsqd
_refine_ls_weighting_details 'w = 1/[0.0002Fo^2^ + 1.0000\s(Fo^2^)]/(4Fo^2^)'
_refine_ls_weighting_scheme calc
_refine_ls_wR_factor_ref 0.0703
_reflns_number_gt 4958
_reflns_number_total 6787
_reflns_threshold_expression F^2^>2.0\s(F^2^)
_cod_data_source_file ic702397j-file004_3.cif
_cod_data_source_block '__MoS3(SMes)'
_cod_original_cell_volume 1536.1(6)
_cod_original_formula_sum 'C33 H31 Mo P S4 '
_cod_database_code 4304816

loop_
_symmetry_equiv_pos_site_id
_symmetry_equiv_pos_as_xyz
1 +X,+Y,+Z
2 -X,-Y,-Z

loop_
_atom_site_label
_atom_site_type_symbol
_atom_site_fract_x
_atom_site_fract_y
_atom_site_fract_z
_atom_site_U_iso_or_equiv
_atom_site_adp_type
_atom_site_occupancy
_atom_site_symmetry_multiplicity
_atom_site_calc_flag
_atom_site_refinement_flags
_atom_site_disorder_assembly
_atom_site_disorder_group
Mo(1) Mo 0.15990(2) 0.71672(2) 0.91324(2) 0.01821(5) Uani 1.00 1 d . . .
S(1) S 0.08575(7) 0.72581(7) 1.05381(6) 0.03319(18) Uani 1.00 1 d . . .
S(2) S 0.03885(7) 0.74827(6) 0.78025(6) 0.03165(16) Uani 1.00 1 d . . .
S(3) S 0.36668(6) 0.84278(6) 0.97171(5) 0.02541(15) Uani 1.00 1 d . . .
S(4) S 0.13929(6) 0.51347(6) 0.85153(5) 0.02203(15) Uani 1.00 1 d . . .
P(1) P 0.37731(6) 0.09552(5) 0.69222(5) 0.01737(14) Uani 1.00 1 d . . .
C(1) C 0.2037(2) 0.4863(2) 0.7357(2) 0.0176(5) Uani 1.00 1 d . . .
C(2) C 0.1138(2) 0.4333(2) 0.6215(2) 0.0211(5) Uani 1.00 1 d . . .
C(3) C 0.1610(2) 0.4005(2) 0.5323(2) 0.0230(6) Uani 1.00 1 d . . .
C(4) C 0.2934(2) 0.4153(2) 0.5505(2) 0.0213(6) Uani 1.00 1 d . . .
C(5) C 0.3809(2) 0.4685(2) 0.6646(2) 0.0204(5) Uani 1.00 1 d . . .
C(6) C 0.3395(2) 0.5056(2) 0.7576(2) 0.0183(5) Uani 1.00 1 d . . .
C(7) C -0.0322(2) 0.4117(2) 0.5948(2) 0.0286(6) Uani 1.00 1 d . . .
C(8) C 0.3376(2) 0.3701(2) 0.4503(2) 0.0305(7) Uani 1.00 1 d . . .
C(9) C 0.4400(2) 0.5649(2) 0.8777(2) 0.0258(6) Uani 1.00 1 d . . .
C(10) C 0.2506(2) 0.0410(2) 0.5528(2) 0.0207(5) Uani 1.00 1 d . . .
C(11) C 0.1837(2) 0.1136(2) 0.5322(2) 0.0273(6) Uani 1.00 1 d . . .
C(12) C 0.0922(2) 0.0775(2) 0.4238(2) 0.0330(7) Uani 1.00 1 d . . .
C(13) C 0.0657(2) -0.0306(2) 0.3366(2) 0.0345(7) Uani 1.00 1 d . . .
C(14) C 0.1300(2) -0.1030(2) 0.3562(2) 0.0372(7) Uani 1.00 1 d . . .
C(15) C 0.2238(2) -0.0676(2) 0.4644(2) 0.0305(6) Uani 1.00 1 d . . .
C(16) C 0.3111(2) 0.1350(2) 0.80616(19) 0.0178(5) Uani 1.00 1 d . . .
C(17) C 0.2845(2) 0.2398(2) 0.8297(2) 0.0228(6) Uani 1.00 1 d . . .
C(18) C 0.2274(2) 0.2674(2) 0.9132(2) 0.0248(6) Uani 1.00 1 d . . .
C(19) C 0.1984(2) 0.1941(2) 0.9744(2) 0.0256(6) Uani 1.00 1 d . . .
C(20) C 0.2272(2) 0.0922(2) 0.9525(2) 0.0272(6) Uani 1.00 1 d . . .
C(21) C 0.2833(2) 0.0619(2) 0.8682(2) 0.0229(6) Uani 1.00 1 d . . .
C(22) C 0.5144(2) 0.2301(2) 0.7078(2) 0.0179(5) Uani 1.00 1 d . . .
C(23) C 0.5401(2) 0.2448(2) 0.6100(2) 0.0207(5) Uani 1.00 1 d . . .
C(24) C 0.6496(2) 0.3464(2) 0.6232(2) 0.0250(6) Uani 1.00 1 d . . .
C(25) C 0.7323(2) 0.4335(2) 0.7327(2) 0.0245(6) Uani 1.00 1 d . . .
C(26) C 0.7085(2) 0.4185(2) 0.8291(2) 0.0240(6) Uani 1.00 1 d . . .
C(27) C 0.5990(2) 0.3168(2) 0.8172(2) 0.0214(5) Uani 1.00 1 d . . .
C(28) C 0.4347(2) -0.0216(2) 0.69989(19) 0.0190(5) Uani 1.00 1 d . . .
C(29) C 0.3423(2) -0.1384(2) 0.6777(2) 0.0232(6) Uani 1.00 1 d . . .
C(30) C 0.3870(2) -0.2267(2) 0.6887(2) 0.0284(6) Uani 1.00 1 d . . .
C(31) C 0.5238(2) -0.1980(2) 0.7216(2) 0.0299(7) Uani 1.00 1 d . . .
C(32) C 0.6154(2) -0.0823(2) 0.7433(2) 0.0303(7) Uani 1.00 1 d . . .
C(33) C 0.5717(2) 0.0070(2) 0.7328(2) 0.0245(6) Uani 1.00 1 d . . .
H(1) H 0.0991 0.3657 0.4537 0.026 Uiso 1.00 1 c R . .
H(2) H 0.4739 0.4798 0.6795 0.025 Uiso 1.00 1 c R . .
H(3) H -0.0844 0.3307 0.5907 0.032 Uiso 1.00 1 c R . .
H(4) H -0.0407 0.4732 0.6550 0.032 Uiso 1.00 1 c R . .
H(5) H -0.0653 0.4172 0.5214 0.032 Uiso 1.00 1 c R . .
H(6) H 0.2680 0.2913 0.3949 0.039 Uiso 1.00 1 c R . .
H(7) H 0.4203 0.3614 0.4779 0.039 Uiso 1.00 1 c R . .
H(8) H 0.3529 0.4287 0.4138 0.039 Uiso 1.00 1 c R . .
H(9) H 0.5085 0.5333 0.8804 0.029 Uiso 1.00 1 c R . .
H(10) H 0.4818 0.6530 0.8997 0.029 Uiso 1.00 1 c R . .
H(11) H 0.3946 0.5467 0.9306 0.029 Uiso 1.00 1 c R . .
H(12) H 0.2012 0.1892 0.5937 0.031 Uiso 1.00 1 c R . .
H(13) H 0.0468 0.1285 0.4092 0.037 Uiso 1.00 1 c R . .
H(14) H 0.0012 -0.0556 0.2610 0.038 Uiso 1.00 1 c R . .
H(15) H 0.1102 -0.1793 0.2945 0.038 Uiso 1.00 1 c R . .
H(16) H 0.2698 -0.1185 0.4778 0.034 Uiso 1.00 1 c R . .
H(17) H 0.3060 0.2925 0.7880 0.027 Uiso 1.00 1 c R . .
H(18) H 0.2074 0.3390 0.9288 0.029 Uiso 1.00 1 c R . .
H(19) H 0.1580 0.2140 1.0325 0.030 Uiso 1.00 1 c R . .
H(20) H 0.2082 0.0415 0.9964 0.035 Uiso 1.00 1 c R . .
H(21) H 0.3028 -0.0100 0.8530 0.028 Uiso 1.00 1 c R . .
H(22) H 0.4815 0.1841 0.5336 0.024 Uiso 1.00 1 c R . .
H(23) H 0.6686 0.3568 0.5561 0.031 Uiso 1.00 1 c R . .
H(24) H 0.8076 0.5056 0.7415 0.029 Uiso 1.00 1 c R . .
H(25) H 0.7681 0.4790 0.9053 0.026 Uiso 1.00 1 c R . .
H(26) H 0.5818 0.3064 0.8850 0.026 Uiso 1.00 1 c R . .
H(27) H 0.2467 -0.1580 0.6546 0.028 Uiso 1.00 1 c R . .
H(28) H 0.3229 -0.3083 0.6734 0.036 Uiso 1.00 1 c R . .
H(29) H 0.5552 -0.2598 0.7295 0.041 Uiso 1.00 1 c R . .
H(30) H 0.7108 -0.0632 0.7660 0.040 Uiso 1.00 1 c R . .
H(31) H 0.6362 0.0885 0.7482 0.029 Uiso 1.00 1 c R . .

loop_
_atom_site_aniso_label
_atom_site_aniso_U_11
_atom_site_aniso_U_22
_atom_site_aniso_U_33
_atom_site_aniso_U_12
_atom_site_aniso_U_13
_atom_site_aniso_U_23
Mo(1) 0.01953(11) 0.01843(11) 0.01561(10) 0.00868(8) 0.00492(8) 0.00514(8)
S(1) 0.0332(3) 0.0458(4) 0.0258(3) 0.0208(3) 0.0166(2) 0.0113(3)
S(2) 0.0327(3) 0.0255(3) 0.0260(3) 0.0098(3) -0.0047(2) 0.0090(2)
S(3) 0.0221(3) 0.0234(3) 0.0259(3) 0.0063(2) 0.0049(2) 0.0091(2)
S(4) 0.0281(3) 0.0199(3) 0.0230(3) 0.0116(2) 0.0131(2) 0.0101(2)
P(1) 0.0183(2) 0.0148(2) 0.0166(2) 0.0055(2) 0.0047(2) 0.0053(2)
C(1) 0.0200(11) 0.0127(10) 0.0189(11) 0.0067(9) 0.0060(9) 0.0051(9)
C(2) 0.0210(11) 0.0162(11) 0.0211(11) 0.0073(9) 0.0032(9) 0.0040(9)
C(3) 0.0254(12) 0.0211(12) 0.0182(11) 0.0096(10) 0.0036(9) 0.0049(10)
C(4) 0.0284(12) 0.0190(11) 0.0201(11) 0.0118(10) 0.0102(9) 0.0086(10)
C(5) 0.0188(11) 0.0185(11) 0.0256(12) 0.0090(9) 0.0077(9) 0.0096(10)
C(6) 0.0198(11) 0.0152(11) 0.0186(11) 0.0076(9) 0.0041(8) 0.0062(9)
C(7) 0.0206(12) 0.0270(13) 0.0301(13) 0.0093(11) 0.0038(10) 0.0044(11)
C(8) 0.0382(15) 0.0329(15) 0.0244(13) 0.0165(13) 0.0157(11) 0.0110(11)
C(9) 0.0236(12) 0.0259(13) 0.0222(12) 0.0107(11) 0.0028(9) 0.0050(10)
C(10) 0.0176(11) 0.0188(11) 0.0186(11) 0.0004(9) 0.0046(9) 0.0071(9)
C(11) 0.0267(13) 0.0241(13) 0.0266(13) 0.0082(11) 0.0045(10) 0.0101(11)
C(12) 0.0252(13) 0.0333(15) 0.0343(15) 0.0070(12) 0.0008(11) 0.0179(13)
C(13) 0.0250(13) 0.0441(17) 0.0239(13) 0.0029(12) 0.0018(10) 0.0173(13)
C(14) 0.0410(16) 0.0338(16) 0.0181(13) 0.0051(13) 0.0038(11) 0.0016(12)
C(15) 0.0338(14) 0.0319(14) 0.0198(12) 0.0124(12) 0.0059(10) 0.0060(11)
C(16) 0.0162(10) 0.0169(11) 0.0176(10) 0.0073(9) 0.0037(8) 0.0041(9)
C(17) 0.0226(12) 0.0198(12) 0.0246(12) 0.0085(10) 0.0056(9) 0.0089(10)
C(18) 0.0234(12) 0.0218(12) 0.0274(12) 0.0124(10) 0.0069(10) 0.0049(10)
C(19) 0.0252(12) 0.0279(13) 0.0225(12) 0.0113(11) 0.0097(10) 0.0068(11)
C(20) 0.0336(14) 0.0280(13) 0.0252(13) 0.0132(11) 0.0147(10) 0.0138(11)
C(21) 0.0260(12) 0.0222(12) 0.0227(12) 0.0123(10) 0.0082(9) 0.0094(10)
C(22) 0.0167(10) 0.0154(11) 0.0201(11) 0.0070(9) 0.0049(8) 0.0056(9)
C(23) 0.0206(11) 0.0227(12) 0.0177(11) 0.0088(10) 0.0063(9) 0.0069(10)
C(24) 0.0215(12) 0.0303(13) 0.0250(12) 0.0093(11) 0.0111(10) 0.0125(11)
C(25) 0.0187(11) 0.0226(12) 0.0302(13) 0.0061(10) 0.0095(10) 0.0095(11)
C(26) 0.0215(12) 0.0219(12) 0.0206(11) 0.0069(10) 0.0024(9) 0.0036(10)
C(27) 0.0256(12) 0.0218(12) 0.0169(11) 0.0102(10) 0.0057(9) 0.0086(10)
C(28) 0.0231(11) 0.0179(11) 0.0151(10) 0.0078(10) 0.0066(9) 0.0060(9)
C(29) 0.0272(13) 0.0194(12) 0.0234(12) 0.0097(10) 0.0106(10) 0.0076(10)
C(30) 0.0431(15) 0.0197(12) 0.0268(13) 0.0142(12) 0.0171(11) 0.0099(11)
C(31) 0.0469(16) 0.0288(14) 0.0278(13) 0.0254(13) 0.0192(12) 0.0141(11)
C(32) 0.0300(14) 0.0361(15) 0.0340(14) 0.0206(12) 0.0143(11) 0.0161(12)
C(33) 0.0269(12) 0.0204(12) 0.0243(12) 0.0094(10) 0.0090(10) 0.0066(10)

loop_
_atom_type_symbol
_atom_type_description
_atom_type_scat_dispersion_real
_atom_type_scat_dispersion_imag
_atom_type_scat_source
C C 0.003 0.002
;
International Tables for Crystallography
(1992, Vol. C, Tables 4.2.6.8 and 6.1.1.4)
;
H H 0.000 0.000
;
International Tables for Crystallography
(1992, Vol. C, Table 6.1.1.4)
;
Mo Mo -1.683 0.686
;
International Tables for Crystallography
(1992, Vol. C, Tables 4.2.6.8 and 6.1.1.4)
;
P P 0.102 0.094
;
International Tables for Crystallography
(1992, Vol. C, Tables 4.2.6.8 and 6.1.1.4)
;
S S 0.125 0.123
;
International Tables for Crystallography
(1992, Vol. C, Tables 4.2.6.8 and 6.1.1.4)
;

loop_
_geom_angle_atom_site_label_1
_geom_angle_atom_site_label_2
_geom_angle_atom_site_label_3
_geom_angle
_geom_angle_publ_flag
_geom_angle_site_symmetry_1
_geom_angle_site_symmetry_2
_geom_angle_site_symmetry_3
S(1) Mo(1) S(2) 111.74(3) yes . . .
S(1) Mo(1) S(3) 111.16(2) yes . . .
S(1) Mo(1) S(4) 100.50(3) yes . . .
S(2) Mo(1) S(3) 110.57(3) yes . . .
S(2) Mo(1) S(4) 112.11(2) yes . . .
S(3) Mo(1) S(4) 110.40(2) yes . . .
Mo(1) S(4) C(1) 108.54(8) yes . . .
C(10) P(1) C(16) 110.89(12) yes . . .
C(10) P(1) C(22) 107.75(12) yes . . .
C(10) P(1) C(28) 109.46(11) yes . . .
C(16) P(1) C(22) 108.90(10) yes . . .
C(16) P(1) C(28) 109.72(13) yes . . .
C(22) P(1) C(28) 110.09(12) yes . . .
S(4) C(1) C(2) 118.97(19) yes . . .
S(4) C(1) C(6) 120.63(17) yes . . .
C(2) C(1) C(6) 120.1(2) yes . . .
C(1) C(2) C(3) 118.9(2) yes . . .
C(1) C(2) C(7) 121.6(2) yes . . .
C(3) C(2) C(7) 119.5(2) yes . . .
C(2) C(3) C(4) 122.7(2) yes . . .
C(3) C(4) C(5) 117.3(2) yes . . .
C(3) C(4) C(8) 120.6(2) yes . . .
C(5) C(4) C(8) 122.1(2) yes . . .
C(4) C(5) C(6) 122.4(2) yes . . .
C(1) C(6) C(5) 118.58(19) yes . . .
C(1) C(6) C(9) 122.0(2) yes . . .
C(5) C(6) C(9) 119.4(2) yes . . .
P(1) C(10) C(11) 118.84(16) yes . . .
P(1) C(10) C(15) 121.5(2) yes . . .
C(11) C(10) C(15) 119.6(2) yes . . .
C(10) C(11) C(12) 119.9(2) yes . . .
C(11) C(12) C(13) 120.2(3) yes . . .
C(12) C(13) C(14) 120.3(2) yes . . .
C(13) C(14) C(15) 120.4(2) yes . . .
C(10) C(15) C(14) 119.5(3) yes . . .
P(1) C(16) C(17) 119.0(2) yes . . .
P(1) C(16) C(21) 121.0(2) yes . . .
C(17) C(16) C(21) 120.0(2) yes . . .
C(16) C(17) C(18) 119.4(2) yes . . .
C(17) C(18) C(19) 120.8(2) yes . . .
C(18) C(19) C(20) 119.7(2) yes . . .
C(19) C(20) C(21) 120.6(2) yes . . .
C(16) C(21) C(20) 119.6(2) yes . . .
P(1) C(22) C(23) 119.99(13) yes . . .
P(1) C(22) C(27) 119.8(2) yes . . .
C(23) C(22) C(27) 120.1(2) yes . . .
C(22) C(23) C(24) 119.54(18) yes . . .
C(23) C(24) C(25) 120.0(2) yes . . .
C(24) C(25) C(26) 120.7(2) yes . . .
C(25) C(26) C(27) 120.05(19) yes . . .
C(22) C(27) C(26) 119.7(2) yes . . .
P(1) C(28) C(29) 119.9(2) yes . . .
P(1) C(28) C(33) 119.68(18) yes . . .
C(29) C(28) C(33) 120.4(2) yes . . .
C(28) C(29) C(30) 119.8(2) yes . . .
C(29) C(30) C(31) 119.7(2) yes . . .
C(30) C(31) C(32) 120.5(3) yes . . .
C(31) C(32) C(33) 120.3(2) yes . . .
C(28) C(33) C(32) 119.3(2) yes . . .
C(2) C(3) H(1) 118.6 no . . .
C(4) C(3) H(1) 118.6 no . . .
C(4) C(5) H(2) 118.8 no . . .
C(6) C(5) H(2) 118.8 no . . .
C(2) C(7) H(3) 109.5 no . . .
C(2) C(7) H(4) 109.5 no . . .
C(2) C(7) H(5) 109.5 no . . .
H(3) C(7) H(4) 109.5 no . . .
H(3) C(7) H(5) 109.5 no . . .
H(4) C(7) H(5) 109.5 no . . .
C(4) C(8) H(6) 109.5 no . . .
C(4) C(8) H(7) 109.5 no . . .
C(4) C(8) H(8) 109.5 no . . .
H(6) C(8) H(7) 109.5 no . . .
H(6) C(8) H(8) 109.5 no . . .
H(7) C(8) H(8) 109.5 no . . .
C(6) C(9) H(9) 109.5 no . . .
C(6) C(9) H(10) 109.5 no . . .
C(6) C(9) H(11) 109.5 no . . .
H(9) C(9) H(10) 109.5 no . . .
H(9) C(9) H(11) 109.5 no . . .
H(10) C(9) H(11) 109.5 no . . .
C(10) C(11) H(12) 120.1 no . . .
C(12) C(11) H(12) 120.1 no . . .
C(11) C(12) H(13) 119.9 no . . .
C(13) C(12) H(13) 119.9 no . . .
C(12) C(13) H(14) 119.8 no . . .
C(14) C(13) H(14) 119.8 no . . .
C(13) C(14) H(15) 119.8 no . . .
C(15) C(14) H(15) 119.8 no . . .
C(10) C(15) H(16) 120.2 no . . .
C(14) C(15) H(16) 120.2 no . . .
C(16) C(17) H(17) 120.3 no . . .
C(18) C(17) H(17) 120.3 no . . .
C(17) C(18) H(18) 119.6 no . . .
C(19) C(18) H(18) 119.6 no . . .
C(18) C(19) H(19) 120.2 no . . .
C(20) C(19) H(19) 120.2 no . . .
C(19) C(20) H(20) 119.7 no . . .
C(21) C(20) H(20) 119.7 no . . .
C(16) C(21) H(21) 120.2 no . . .
C(20) C(21) H(21) 120.2 no . . .
C(22) C(23) H(22) 120.2 no . . .
C(24) C(23) H(22) 120.2 no . . .
C(23) C(24) H(23) 120.0 no . . .
C(25) C(24) H(23) 120.0 no . . .
C(24) C(25) H(24) 119.7 no . . .
C(26) C(25) H(24) 119.7 no . . .
C(25) C(26) H(25) 120.0 no . . .
C(27) C(26) H(25) 120.0 no . . .
C(22) C(27) H(26) 120.2 no . . .
C(26) C(27) H(26) 120.2 no . . .
C(28) C(29) H(27) 120.1 no . . .
C(30) C(29) H(27) 120.1 no . . .
C(29) C(30) H(28) 120.2 no . . .
C(31) C(30) H(28) 120.2 no . . .
C(30) C(31) H(29) 119.8 no . . .
C(32) C(31) H(29) 119.8 no . . .
C(31) C(32) H(30) 119.8 no . . .
C(33) C(32) H(30) 119.8 no . . .
C(28) C(33) H(31) 120.4 no . . .
C(32) C(33) H(31) 120.4 no . . .

loop_
_geom_bond_atom_site_label_1
_geom_bond_atom_site_label_2
_geom_bond_distance
_geom_bond_publ_flag
_geom_bond_site_symmetry_1
_geom_bond_site_symmetry_2
Mo(1) S(1) 2.1420(8) yes . .
Mo(1) S(2) 2.1605(8) yes . .
Mo(1) S(3) 2.1404(5) yes . .
Mo(1) S(4) 2.3520(7) yes . .
S(4) C(1) 1.790(2) yes . .
P(1) C(10) 1.807(2) yes . .
P(1) C(16) 1.802(2) yes . .
P(1) C(22) 1.793(2) yes . .
P(1) C(28) 1.801(3) yes . .
C(1) C(2) 1.408(3) yes . .
C(1) C(6) 1.406(3) yes . .
C(2) C(3) 1.380(3) yes . .
C(2) C(7) 1.507(3) yes . .
C(3) C(4) 1.389(3) yes . .
C(4) C(5) 1.398(3) yes . .
C(4) C(8) 1.507(4) yes . .
C(5) C(6) 1.390(3) yes . .
C(6) C(9) 1.500(3) yes . .
C(10) C(11) 1.399(4) yes . .
C(10) C(15) 1.389(3) yes . .
C(11) C(12) 1.385(3) yes . .
C(12) C(13) 1.378(4) yes . .
C(13) C(14) 1.373(5) yes . .
C(14) C(15) 1.397(3) yes . .
C(16) C(17) 1.402(4) yes . .
C(16) C(21) 1.387(4) yes . .
C(17) C(18) 1.384(4) yes . .
C(18) C(19) 1.381(4) yes . .
C(19) C(20) 1.383(4) yes . .
C(20) C(21) 1.391(4) yes . .
C(22) C(23) 1.403(4) yes . .
C(22) C(27) 1.390(2) yes . .
C(23) C(24) 1.384(3) yes . .
C(24) C(25) 1.388(2) yes . .
C(25) C(26) 1.378(4) yes . .
C(26) C(27) 1.390(3) yes . .
C(28) C(29) 1.390(3) yes . .
C(28) C(33) 1.389(3) yes . .
C(29) C(30) 1.383(4) yes . .
C(30) C(31) 1.386(4) yes . .
C(31) C(32) 1.378(3) yes . .
C(32) C(33) 1.386(4) yes . .
C(3) H(1) 0.970 no . .
C(5) H(2) 0.970 no . .
C(7) H(3) 0.970 no . .
C(7) H(4) 0.970 no . .
C(7) H(5) 0.970 no . .
C(8) H(6) 0.970 no . .
C(8) H(7) 0.970 no . .
C(8) H(8) 0.970 no . .
C(9) H(9) 0.970 no . .
C(9) H(10) 0.970 no . .
C(9) H(11) 0.970 no . .
C(11) H(12) 0.970 no . .
C(12) H(13) 0.970 no . .
C(13) H(14) 0.970 no . .
C(14) H(15) 0.970 no . .
C(15) H(16) 0.970 no . .
C(17) H(17) 0.970 no . .
C(18) H(18) 0.970 no . .
C(19) H(19) 0.970 no . .
C(20) H(20) 0.970 no . .
C(21) H(21) 0.970 no . .
C(23) H(22) 0.970 no . .
C(24) H(23) 0.970 no . .
C(25) H(24) 0.970 no . .
C(26) H(25) 0.970 no . .
C(27) H(26) 0.970 no . .
C(29) H(27) 0.970 no . .
C(30) H(28) 0.970 no . .
C(31) H(29) 0.970 no . .
C(32) H(30) 0.970 no . .
C(33) H(31) 0.970 no . .

loop_
_geom_contact_atom_site_label_1
_geom_contact_atom_site_label_2
_geom_contact_distance
_geom_contact_publ_flag
_geom_contact_site_symmetry_1
_geom_contact_site_symmetry_2
S(3) C(30) 3.578(3) ? . 1_565
S(3) C(33) 3.525(2) ? . 2_667
C(4) C(11) 3.488(4) ? . .
C(7) C(24) 3.510(4) ? . 1_455
C(7) C(25) 3.524(4) ? . 1_455
C(8) C(31) 3.591(4) ? . 2_656
C(9) C(18) 3.578(2) ? . 2_667
C(11) C(4) 3.488(4) ? . .
C(11) C(12) 3.507(4) ? . 2_556
C(11) C(13) 3.592(4) ? . 2_556
C(12) C(11) 3.507(4) ? . 2_556
C(13) C(11) 3.592(4) ? . 2_556
C(18) C(9) 3.578(2) ? . 2_667
C(24) C(7) 3.510(4) ? . 1_655
C(25) C(7) 3.524(4) ? . 1_655
C(30) S(3) 3.578(3) ? . 1_545
C(31) C(8) 3.591(4) ? . 2_656
C(33) S(3) 3.525(2) ? . 2_667
Mo(1) H(26) 3.596 ? . 2_667
S(1) H(15) 2.903 ? . 1_566
S(1) H(18) 3.186 ? . 2_567
S(1) H(19) 3.123 ? . 2_567
S(1) H(25) 3.507 ? . 1_455
S(1) H(25) 3.560 ? . 2_667
S(1) H(31) 3.163 ? . 2_667
S(2) H(1) 2.754 ? . 2_566
S(2) H(6) 3.465 ? . 2_566
S(2) H(13) 3.378 ? . 2_566
S(2) H(20) 3.478 ? . 1_565
S(2) H(21) 3.175 ? . 1_565
S(2) H(24) 3.099 ? . 1_455
S(2) H(27) 3.220 ? . 1_565
S(3) H(20) 3.479 ? . 1_565
S(3) H(21) 2.877 ? . 1_565
S(3) H(21) 3.428 ? . 2_667
S(3) H(26) 3.079 ? . 2_667
S(3) H(31) 3.475 ? . 2_667
S(4) H(18) 2.892 ? . .
S(4) H(25) 3.046 ? . 2_667
S(4) H(26) 3.571 ? . 2_667
C(1) H(17) 3.174 ? . .
C(1) H(18) 3.503 ? . .
C(1) H(28) 2.909 ? . 1_565
C(2) H(5) 3.070 ? . 2_566
C(2) H(12) 3.450 ? . .
C(2) H(28) 3.085 ? . 1_565
C(3) H(4) 3.512 ? . 2_566
C(3) H(5) 3.004 ? . 2_566
C(3) H(12) 3.109 ? . .
C(3) H(13) 2.985 ? . .
C(3) H(28) 3.211 ? . 1_565
C(4) H(12) 2.941 ? . .
C(4) H(13) 3.377 ? . .
C(4) H(23) 3.456 ? . 2_666
C(4) H(28) 3.234 ? . 1_565
C(5) H(8) 3.333 ? . 2_666
C(5) H(12) 3.142 ? . .
C(5) H(17) 3.081 ? . .
C(5) H(28) 3.047 ? . 1_565
C(5) H(29) 3.065 ? . 1_565
C(6) H(12) 3.508 ? . .
C(6) H(17) 2.726 ? . .
C(6) H(28) 2.881 ? . 1_565
C(6) H(29) 3.309 ? . 1_565
C(7) H(1) 3.300 ? . 2_566
C(7) H(5) 3.011 ? . 2_566
C(7) H(15) 3.543 ? . 2_556
C(7) H(16) 3.462 ? . 2_556
C(7) H(23) 3.083 ? . 1_455
C(7) H(24) 3.123 ? . 1_455
C(7) H(27) 3.460 ? . 2_556
C(8) H(2) 3.398 ? . 2_666
C(8) H(7) 3.265 ? . 2_666
C(8) H(8) 3.245 ? . 2_666
C(8) H(12) 3.504 ? . .
C(8) H(13) 3.452 ? . .
C(8) H(22) 3.511 ? . .
C(8) H(23) 3.467 ? . 2_666
C(8) H(29) 3.029 ? . 2_656
C(9) H(17) 2.975 ? . .
C(9) H(18) 3.495 ? . .
C(9) H(26) 3.126 ? . 2_667
C(9) H(29) 3.434 ? . 1_565
C(10) H(13) 3.537 ? . 2_556
C(11) H(6) 3.258 ? . .
C(12) H(1) 3.490 ? . .
C(12) H(6) 2.938 ? . .
C(13) H(12) 3.462 ? . 2_556
C(13) H(30) 3.131 ? . 2_656
C(14) H(3) 3.032 ? . 2_556
C(14) H(30) 3.268 ? . 2_656
C(14) H(31) 3.171 ? . 2_656
C(15) H(3) 2.933 ? . 2_556
C(15) H(31) 3.432 ? . 2_656
C(16) H(14) 3.141 ? . 2_556
C(17) H(9) 3.478 ? . .
C(17) H(10) 3.444 ? . 2_667
C(17) H(11) 3.362 ? . .
C(17) H(14) 2.984 ? . 2_556
C(18) H(9) 3.160 ? . 2_667
C(18) H(10) 3.239 ? . 2_667
C(18) H(11) 3.297 ? . .
C(18) H(14) 2.873 ? . 2_556
C(18) H(25) 3.336 ? . 2_667
C(19) H(9) 3.499 ? . 2_667
C(19) H(10) 3.211 ? . 2_667
C(19) H(14) 2.950 ? . 2_556
C(20) H(10) 3.379 ? . 2_667
C(20) H(14) 3.128 ? . 2_556
C(21) H(10) 3.592 ? . 2_667
C(21) H(14) 3.221 ? . 2_556
C(22) H(2) 3.410 ? . .
C(23) H(2) 3.194 ? . .
C(23) H(7) 2.926 ? . .
C(23) H(16) 3.243 ? . 2_656
C(24) H(2) 3.041 ? . .
C(24) H(3) 3.153 ? . 1_655
C(24) H(4) 3.179 ? . 1_655
C(24) H(7) 2.927 ? . .
C(24) H(8) 2.998 ? . 2_666
C(24) H(16) 3.272 ? . 2_656
C(25) H(2) 3.103 ? . .
C(25) H(3) 3.348 ? . 1_655
C(25) H(4) 2.877 ? . 1_655
C(25) H(8) 3.105 ? . 2_666
C(26) H(2) 3.343 ? . .
C(26) H(9) 3.114 ? . .
C(26) H(11) 3.497 ? . 2_667
C(26) H(18) 3.353 ? . 2_667
C(27) H(2) 3.488 ? . .
C(27) H(9) 3.148 ? . .
C(27) H(11) 3.182 ? . 2_667
C(29) H(3) 3.525 ? . 2_556
C(29) H(5) 3.562 ? . 2_556
C(29) H(23) 3.385 ? . 2_656
C(30) H(5) 3.523 ? . 2_556
C(30) H(22) 3.589 ? . 2_656
C(30) H(23) 2.921 ? . 2_656
C(31) H(6) 3.368 ? . 2_656
C(31) H(7) 3.115 ? . 2_656
C(31) H(10) 3.371 ? . 1_545
C(31) H(22) 3.337 ? . 2_656
C(31) H(23) 3.342 ? . 2_656
C(32) H(6) 3.505 ? . 2_656
C(32) H(20) 3.304 ? . 2_657
C(32) H(22) 3.217 ? . 2_656
C(33) H(22) 3.365 ? . 2_656
H(1) S(2) 2.754 ? . 2_566
H(1) C(7) 3.300 ? . 2_566
H(1) C(12) 3.490 ? . .
H(1) H(4) 2.926 ? . 2_566
H(1) H(5) 2.803 ? . 2_566
H(1) H(12) 3.538 ? . .
H(1) H(13) 2.689 ? . .
H(1) H(24) 3.524 ? . 2_666
H(1) H(27) 3.559 ? . 2_556
H(2) C(8) 3.398 ? . 2_666
H(2) C(22) 3.410 ? . .
H(2) C(23) 3.194 ? . .
H(2) C(24) 3.041 ? . .
H(2) C(25) 3.103 ? . .
H(2) C(26) 3.343 ? . .
H(2) C(27) 3.488 ? . .
H(2) H(7) 3.364 ? . 2_666
H(2) H(8) 2.623 ? . 2_666
H(2) H(12) 3.569 ? . .
H(2) H(17) 3.340 ? . .
H(2) H(23) 3.455 ? . .
H(2) H(24) 3.528 ? . .
H(2) H(28) 3.590 ? . 1_565
H(2) H(29) 2.910 ? . 1_565
H(3) C(14) 3.032 ? . 2_556
H(3) C(15) 2.933 ? . 2_556
H(3) C(24) 3.153 ? . 1_455
H(3) C(25) 3.348 ? . 1_455
H(3) C(29) 3.525 ? . 2_556
H(3) H(15) 2.706 ? . 2_556
H(3) H(16) 2.529 ? . 2_556
H(3) H(23) 2.842 ? . 1_455
H(3) H(24) 3.214 ? . 1_455
H(3) H(27) 2.997 ? . 2_556
H(4) C(3) 3.512 ? . 2_566
H(4) C(24) 3.179 ? . 1_455
H(4) C(25) 2.877 ? . 1_455
H(4) H(1) 2.926 ? . 2_566
H(4) H(5) 3.222 ? . 2_566
H(4) H(23) 2.891 ? . 1_455
H(4) H(24) 2.303 ? . 1_455
H(5) C(2) 3.070 ? . 2_566
H(5) C(3) 3.004 ? . 2_566
H(5) C(7) 3.011 ? . 2_566
H(5) C(29) 3.562 ? . 2_556
H(5) C(30) 3.523 ? . 2_556
H(5) H(1) 2.803 ? . 2_566
H(5) H(4) 3.222 ? . 2_566
H(5) H(5) 2.403 ? . 2_566
H(5) H(23) 2.990 ? . 1_455
H(5) H(24) 3.505 ? . 1_455
H(5) H(27) 3.042 ? . 2_556
H(5) H(28) 2.965 ? . 2_556
H(6) S(2) 3.465 ? . 2_566
H(6) C(11) 3.258 ? . .
H(6) C(12) 2.938 ? . .
H(6) C(31) 3.368 ? . 2_656
H(6) C(32) 3.505 ? . 2_656
H(6) H(12) 3.299 ? . .
H(6) H(13) 2.727 ? . .
H(6) H(22) 3.513 ? . .
H(6) H(29) 2.858 ? . 2_656
H(6) H(30) 3.124 ? . 2_656
H(7) C(8) 3.265 ? . 2_666
H(7) C(23) 2.926 ? . .
H(7) C(24) 2.927 ? . .
H(7) C(31) 3.115 ? . 2_656
H(7) H(2) 3.364 ? . 2_666
H(7) H(7) 3.151 ? . 2_666
H(7) H(8) 2.699 ? . 2_666
H(7) H(12) 3.591 ? . .
H(7) H(22) 2.760 ? . .
H(7) H(23) 2.767 ? . .
H(7) H(29) 2.727 ? . 2_656
H(8) C(5) 3.333 ? . 2_666
H(8) C(8) 3.245 ? . 2_666
H(8) C(24) 2.998 ? . 2_666
H(8) C(25) 3.105 ? . 2_666
H(8) H(2) 2.623 ? . 2_666
H(8) H(7) 2.699 ? . 2_666
H(8) H(8) 3.109 ? . 2_666
H(8) H(23) 2.699 ? . 2_666
H(8) H(24) 2.876 ? . 2_666
H(8) H(29) 2.990 ? . 2_656
H(9) C(17) 3.478 ? . .
H(9) C(18) 3.160 ? . 2_667
H(9) C(19) 3.499 ? . 2_667
H(9) C(26) 3.114 ? . .
H(9) C(27) 3.148 ? . .
H(9) H(9) 3.450 ? . 2_667
H(9) H(11) 3.016 ? . 2_667
H(9) H(17) 2.817 ? . .
H(9) H(18) 3.119 ? . 2_667
H(9) H(25) 3.164 ? . .
H(9) H(26) 3.216 ? . .
H(10) C(17) 3.444 ? . 2_667
H(10) C(18) 3.239 ? . 2_667
H(10) C(19) 3.211 ? . 2_667
H(10) C(20) 3.379 ? . 2_667
H(10) C(21) 3.592 ? . 2_667
H(10) C(31) 3.371 ? . 1_565
H(10) H(26) 2.960 ? . 2_667
H(10) H(28) 3.324 ? . 1_565
H(10) H(29) 2.878 ? . 1_565
H(11) C(17) 3.362 ? . .
H(11) C(18) 3.297 ? . .
H(11) C(26) 3.497 ? . 2_667
H(11) C(27) 3.182 ? . 2_667
H(11) H(9) 3.016 ? . 2_667
H(11) H(11) 3.362 ? . 2_667
H(11) H(17) 2.875 ? . .
H(11) H(18) 2.745 ? . .
H(11) H(25) 3.096 ? . 2_667
H(11) H(26) 2.450 ? . 2_667
H(12) C(2) 3.450 ? . .
H(12) C(3) 3.109 ? . .
H(12) C(4) 2.941 ? . .
H(12) C(5) 3.142 ? . .
H(12) C(6) 3.508 ? . .
H(12) C(8) 3.504 ? . .
H(12) C(13) 3.462 ? . 2_556
H(12) H(1) 3.538 ? . .
H(12) H(2) 3.569 ? . .
H(12) H(6) 3.299 ? . .
H(12) H(7) 3.591 ? . .
H(12) H(14) 3.552 ? . 2_556
H(13) S(2) 3.378 ? . 2_566
H(13) C(3) 2.985 ? . .
H(13) C(4) 3.377 ? . .
H(13) C(8) 3.452 ? . .
H(13) C(10) 3.537 ? . 2_556
H(13) H(1) 2.689 ? . .
H(13) H(6) 2.727 ? . .
H(13) H(27) 3.375 ? . 2_556
H(14) C(16) 3.141 ? . 2_556
H(14) C(17) 2.984 ? . 2_556
H(14) C(18) 2.873 ? . 2_556
H(14) C(19) 2.950 ? . 2_556
H(14) C(20) 3.128 ? . 2_556
H(14) C(21) 3.221 ? . 2_556
H(14) H(12) 3.552 ? . 2_556
H(14) H(17) 3.510 ? . 2_556
H(14) H(18) 3.336 ? . 2_556
H(14) H(19) 3.446 ? . 2_556
H(14) H(30) 3.220 ? . 2_656
H(15) S(1) 2.903 ? . 1_544
H(15) C(7) 3.543 ? . 2_556
H(15) H(3) 2.706 ? . 2_556
H(15) H(18) 3.538 ? . 2_556
H(15) H(30) 3.452 ? . 2_656
H(15) H(31) 2.930 ? . 2_656
H(16) C(7) 3.462 ? . 2_556
H(16) C(23) 3.243 ? . 2_656
H(16) C(24) 3.272 ? . 2_656
H(16) H(3) 2.529 ? . 2_556
H(16) H(22) 3.168 ? . 2_656
H(16) H(23) 3.208 ? . 2_656
H(16) H(31) 3.386 ? . 2_656
H(17) C(1) 3.174 ? . .
H(17) C(5) 3.081 ? . .
H(17) C(6) 2.726 ? . .
H(17) C(9) 2.975 ? . .
H(17) H(2) 3.340 ? . .
H(17) H(9) 2.817 ? . .
H(17) H(11) 2.875 ? . .
H(17) H(14) 3.510 ? . 2_556
H(18) S(1) 3.186 ? . 2_567
H(18) S(4) 2.892 ? . .
H(18) C(1) 3.503 ? . .
H(18) C(9) 3.495 ? . .
H(18) C(26) 3.353 ? . 2_667
H(18) H(9) 3.119 ? . 2_667
H(18) H(11) 2.745 ? . .
H(18) H(14) 3.336 ? . 2_556
H(18) H(15) 3.538 ? . 2_556
H(18) H(25) 2.524 ? . 2_667
H(19) S(1) 3.123 ? . 2_567
H(19) H(14) 3.446 ? . 2_556
H(19) H(25) 3.459 ? . 2_667
H(20) S(2) 3.478 ? . 1_545
H(20) S(3) 3.479 ? . 1_545
H(20) C(32) 3.304 ? . 2_657
H(20) H(29) 3.552 ? . 2_657
H(20) H(30) 2.907 ? . 2_657
H(21) S(2) 3.175 ? . 1_545
H(21) S(3) 2.877 ? . 1_545
H(21) S(3) 3.428 ? . 2_667
H(22) C(8) 3.511 ? . .
H(22) C(30) 3.589 ? . 2_656
H(22) C(31) 3.337 ? . 2_656
H(22) C(32) 3.217 ? . 2_656
H(22) C(33) 3.365 ? . 2_656
H(22) H(6) 3.513 ? . .
H(22) H(7) 2.760 ? . .
H(22) H(16) 3.168 ? . 2_656
H(22) H(30) 3.570 ? . 2_656
H(23) C(4) 3.456 ? . 2_666
H(23) C(7) 3.083 ? . 1_655
H(23) C(8) 3.467 ? . 2_666
H(23) C(29) 3.385 ? . 2_656
H(23) C(30) 2.921 ? . 2_656
H(23) C(31) 3.342 ? . 2_656
H(23) H(2) 3.455 ? . .
H(23) H(3) 2.842 ? . 1_655
H(23) H(4) 2.891 ? . 1_655
H(23) H(5) 2.990 ? . 1_655
H(23) H(7) 2.767 ? . .
H(23) H(8) 2.699 ? . 2_666
H(23) H(16) 3.208 ? . 2_656
H(23) H(28) 2.876 ? . 2_656
H(23) H(29) 3.570 ? . 2_656
H(24) S(2) 3.099 ? . 1_655
H(24) C(7) 3.123 ? . 1_655
H(24) H(1) 3.524 ? . 2_666
H(24) H(2) 3.528 ? . .
H(24) H(3) 3.214 ? . 1_655
H(24) H(4) 2.303 ? . 1_655
H(24) H(5) 3.505 ? . 1_655
H(24) H(8) 2.876 ? . 2_666
H(25) S(1) 3.507 ? . 1_655
H(25) S(1) 3.560 ? . 2_667
H(25) S(4) 3.046 ? . 2_667
H(25) C(18) 3.336 ? . 2_667
H(25) H(9) 3.164 ? . .
H(25) H(11) 3.096 ? . 2_667
H(25) H(18) 2.524 ? . 2_667
H(25) H(19) 3.459 ? . 2_667
H(26) Mo(1) 3.596 ? . 2_667
H(26) S(3) 3.079 ? . 2_667
H(26) S(4) 3.571 ? . 2_667
H(26) C(9) 3.126 ? . 2_667
H(26) H(9) 3.216 ? . .
H(26) H(10) 2.960 ? . 2_667
H(26) H(11) 2.450 ? . 2_667
H(27) S(2) 3.220 ? . 1_545
H(27) C(7) 3.460 ? . 2_556
H(27) H(1) 3.559 ? . 2_556
H(27) H(3) 2.997 ? . 2_556
H(27) H(5) 3.042 ? . 2_556
H(27) H(13) 3.375 ? . 2_556
H(28) C(1) 2.909 ? . 1_545
H(28) C(2) 3.085 ? . 1_545
H(28) C(3) 3.211 ? . 1_545
H(28) C(4) 3.234 ? . 1_545
H(28) C(5) 3.047 ? . 1_545
H(28) C(6) 2.881 ? . 1_545
H(28) H(2) 3.590 ? . 1_545
H(28) H(5) 2.965 ? . 2_556
H(28) H(10) 3.324 ? . 1_545
H(28) H(23) 2.876 ? . 2_656
H(29) C(5) 3.065 ? . 1_545
H(29) C(6) 3.309 ? . 1_545
H(29) C(8) 3.029 ? . 2_656
H(29) C(9) 3.434 ? . 1_545
H(29) H(2) 2.910 ? . 1_545
H(29) H(6) 2.858 ? . 2_656
H(29) H(7) 2.727 ? . 2_656
H(29) H(8) 2.990 ? . 2_656
H(29) H(10) 2.878 ? . 1_545
H(29) H(20) 3.552 ? . 2_657
H(29) H(23) 3.570 ? . 2_656
H(30) C(13) 3.131 ? . 2_656
H(30) C(14) 3.268 ? . 2_656
H(30) H(6) 3.124 ? . 2_656
H(30) H(14) 3.220 ? . 2_656
H(30) H(15) 3.452 ? . 2_656
H(30) H(20) 2.907 ? . 2_657
H(30) H(22) 3.570 ? . 2_656
H(31) S(1) 3.163 ? . 2_667
H(31) S(3) 3.475 ? . 2_667
H(31) C(14) 3.171 ? . 2_656
H(31) C(15) 3.432 ? . 2_656
H(31) H(15) 2.930 ? . 2_656
H(31) H(16) 3.386 ? . 2_656

loop_
_geom_torsion_atom_site_label_1
_geom_torsion_atom_site_label_2
_geom_torsion_atom_site_label_3
_geom_torsion_atom_site_label_4
_geom_torsion
_geom_torsion_publ_flag
_geom_torsion_site_symmetry_1
_geom_torsion_site_symmetry_2
_geom_torsion_site_symmetry_3
_geom_torsion_site_symmetry_4
S(1) Mo(1) S(4) C(1) -177.47(7) ? . . . .
S(2) Mo(1) S(4) C(1) 63.72(8) ? . . . .
S(3) Mo(1) S(4) C(1) -60.04(8) ? . . . .
Mo(1) S(4) C(1) C(2) -94.5(2) ? . . . .
Mo(1) S(4) C(1) C(6) 92.0(2) ? . . . .
C(10) P(1) C(16) C(17) -70.90(18) ? . . . .
C(10) P(1) C(16) C(21) 107.45(19) ? . . . .
C(16) P(1) C(10) C(11) 53.2(2) ? . . . .
C(16) P(1) C(10) C(15) -130.2(2) ? . . . .
C(10) P(1) C(22) C(23) -28.0(2) ? . . . .
C(10) P(1) C(22) C(27) 155.2(2) ? . . . .
C(22) P(1) C(10) C(11) -65.9(2) ? . . . .
C(22) P(1) C(10) C(15) 110.7(2) ? . . . .
C(10) P(1) C(28) C(29) -55.0(2) ? . . . .
C(10) P(1) C(28) C(33) 127.8(2) ? . . . .
C(28) P(1) C(10) C(11) 174.3(2) ? . . . .
C(28) P(1) C(10) C(15) -9.1(2) ? . . . .
C(16) P(1) C(22) C(23) -148.4(2) ? . . . .
C(16) P(1) C(22) C(27) 34.8(2) ? . . . .
C(22) P(1) C(16) C(17) 47.50(19) ? . . . .
C(22) P(1) C(16) C(21) -134.14(17) ? . . . .
C(16) P(1) C(28) C(29) 66.9(2) ? . . . .
C(16) P(1) C(28) C(33) -110.3(2) ? . . . .
C(28) P(1) C(16) C(17) 168.06(15) ? . . . .
C(28) P(1) C(16) C(21) -13.59(18) ? . . . .
C(22) P(1) C(28) C(29) -173.2(2) ? . . . .
C(22) P(1) C(28) C(33) 9.5(2) ? . . . .
C(28) P(1) C(22) C(23) 91.3(2) ? . . . .
C(28) P(1) C(22) C(27) -85.5(2) ? . . . .
S(4) C(1) C(2) C(3) -173.3(2) ? . . . .
S(4) C(1) C(2) C(7) 6.7(3) ? . . . .
S(4) C(1) C(6) C(5) 171.8(2) ? . . . .
S(4) C(1) C(6) C(9) -8.2(3) ? . . . .
C(2) C(1) C(6) C(5) -1.7(3) ? . . . .
C(2) C(1) C(6) C(9) 178.3(2) ? . . . .
C(6) C(1) C(2) C(3) 0.3(3) ? . . . .
C(6) C(1) C(2) C(7) -179.7(2) ? . . . .
C(1) C(2) C(3) C(4) 1.3(4) ? . . . .
C(7) C(2) C(3) C(4) -178.6(2) ? . . . .
C(2) C(3) C(4) C(5) -1.5(4) ? . . . .
C(2) C(3) C(4) C(8) 175.8(2) ? . . . .
C(3) C(4) C(5) C(6) 0.0(3) ? . . . .
C(8) C(4) C(5) C(6) -177.2(2) ? . . . .
C(4) C(5) C(6) C(1) 1.5(4) ? . . . .
C(4) C(5) C(6) C(9) -178.5(2) ? . . . .
P(1) C(10) C(11) C(12) 176.0(2) ? . . . .
P(1) C(10) C(15) C(14) -176.7(2) ? . . . .
C(11) C(10) C(15) C(14) -0.1(3) ? . . . .
C(15) C(10) C(11) C(12) -0.7(4) ? . . . .
C(10) C(11) C(12) C(13) 0.9(4) ? . . . .
C(11) C(12) C(13) C(14) -0.3(4) ? . . . .
C(12) C(13) C(14) C(15) -0.5(4) ? . . . .
C(13) C(14) C(15) C(10) 0.7(4) ? . . . .
P(1) C(16) C(17) C(18) 176.77(15) ? . . . .
P(1) C(16) C(21) C(20) -177.43(15) ? . . . .
C(17) C(16) C(21) C(20) 0.9(2) ? . . . .
C(21) C(16) C(17) C(18) -1.6(2) ? . . . .
C(16) C(17) C(18) C(19) 1.0(3) ? . . . .
C(17) C(18) C(19) C(20) 0.3(3) ? . . . .
C(18) C(19) C(20) C(21) -1.0(3) ? . . . .
C(19) C(20) C(21) C(16) 0.4(3) ? . . . .
P(1) C(22) C(23) C(24) -177.2(2) ? . . . .
P(1) C(22) C(27) C(26) 177.4(2) ? . . . .
C(23) C(22) C(27) C(26) 0.5(4) ? . . . .
C(27) C(22) C(23) C(24) -0.4(4) ? . . . .
C(22) C(23) C(24) C(25) -0.6(4) ? . . . .
C(23) C(24) C(25) C(26) 1.6(4) ? . . . .
C(24) C(25) C(26) C(27) -1.5(4) ? . . . .
C(25) C(26) C(27) C(22) 0.4(4) ? . . . .
P(1) C(28) C(29) C(30) -177.1(2) ? . . . .
P(1) C(28) C(33) C(32) 177.2(2) ? . . . .
C(29) C(28) C(33) C(32) -0.0(3) ? . . . .
C(33) C(28) C(29) C(30) 0.1(3) ? . . . .
C(28) C(29) C(30) C(31) -0.1(3) ? . . . .
C(29) C(30) C(31) C(32) -0.1(3) ? . . . .
C(30) C(31) C(32) C(33) 0.2(4) ? . . . .
C(31) C(32) C(33) C(28) -0.2(3) ? . . . .

loop_
_cod_related_entry_id
_cod_related_entry_database
_cod_related_entry_code
1 ChemSpider 30660785
